data_7240105
loop_
_publ_author_name
'Shcherbakov, Stanislav S.'
'Magometov, Artyom Yu.'
'Shcherbakova, Viktoriia Yu.'
'Aksenov, Alexander V.'
'Domenyuk, Dmitriy A.'
'Zelensky, Vladimir A.'
'Rubin, Michael'

_publ_section_title
;
 Electrophilic alkylation of arenes with 5-bromopyrimidine en route to
 4-aryl-5-alkynylpyrimidines
;
_journal_issue 17
_journal_name_full 'RSC Advances'
_journal_page_first 10315
_journal_page_last 10321
_journal_paper_doi 10.1039/D0RA01335H
_journal_volume 10
_journal_year 2020
_chemical_formula_moiety 'C10 H7 Br N2 O'
_chemical_formula_sum 'C10 H7 Br N2 O'
_chemical_formula_weight 251.09
_chemical_name_systematic 4-(5-bromopyrimidin-4-yl)phenol
_space_group_crystal_system triclinic
_space_group_IT_number 2
_space_group_name_Hall '-P 1'
_space_group_name_H-M_alt 'P -1'
_atom_sites_solution_hydrogens mixed
_atom_sites_solution_primary dual
_audit_creation_date 2020-02-10
_audit_creation_method
;
Olex2 1.2
(compiled 2018.05.29 svn.r3508 for OlexSys, GUI svn.r5506)
;
_audit_update_record
;
2020-02-10 deposited with the CCDC.	2020-03-05 downloaded from the CCDC.
;
_cell_angle_alpha 77.439(2)
_cell_angle_beta 76.725(2)
_cell_angle_gamma 87.542(2)
_cell_formula_units_Z 4
_cell_length_a 9.0376(2)
_cell_length_b 9.5049(2)
_cell_length_c 11.5608(2)
_cell_measurement_reflns_used 15528
_cell_measurement_temperature 100.0(2)
_cell_measurement_theta_max 75.9270
_cell_measurement_theta_min 3.9860
_cell_volume 943.39(3)
_computing_cell_refinement 'CrysAlisPro 1.171.39.46 (Rigaku OD, 2018)'
_computing_data_collection 'CrysAlisPro 1.171.39.46 (Rigaku OD, 2018)'
_computing_data_reduction 'CrysAlisPro 1.171.39.46 (Rigaku OD, 2018)'
_computing_molecular_graphics 'Olex2 (Dolomanov et al., 2009)'
_computing_publication_material 'Olex2 (Dolomanov et al., 2009)'
_computing_structure_refinement 'ShelXL (Sheldrick, 2015)'
_computing_structure_solution 'ShelXT (Sheldrick, 2015)'
_diffrn_ambient_environment N~2~
_diffrn_ambient_temperature 100.0(2)
_diffrn_detector 'CCD plate'
_diffrn_detector_area_resol_mean 5.2529
_diffrn_detector_type AtlasS2
_diffrn_measured_fraction_theta_full 1.000
_diffrn_measured_fraction_theta_max 0.997
_diffrn_measurement_details
;
List of Runs (angles in degrees, time in seconds):

  # Type    Start    End  Width  t~exp~   \w     \q     \k     \f   Frames
#--------------------------------------------------------------------------
  1  \w   -116.00 -17.00   1.00    1.00    --  -41.35 -38.00  60.00   99
  2  \w   -116.00 -17.00   1.00    1.00    --  -41.35 -38.00 -60.00   99
  3  \w    -66.00  33.00   1.00    1.00    --  -41.35  38.00-120.00   99
  4  \w     23.00  97.00   1.00    1.00    --   41.35-125.00-120.00   74
  5  \w      1.00  82.00   1.00    1.00    --   41.35 -99.00 -30.00   81
  6  \w     23.00  97.00   1.00    1.00    --   41.35-125.00 120.00   74
  7  \w     79.00 178.00   1.00    1.00    --  112.00  77.00-120.00   99
  8  \w     86.00 178.00   1.00    1.00    --  112.00  45.00 -30.00   92
  9  \w     39.00 138.00   1.00    1.00    --  112.00 -45.00 150.00   99
 10  \w     36.00 145.00   1.00    1.00    --  112.00 -77.00-180.00  109
 11  \w     30.00 165.00   1.00    1.00    --  112.00 -15.00 -30.00  135
 12  \w     79.00 178.00   1.00    1.00    --  112.00  77.00 -90.00   99
 13  \w     36.00 116.00   1.00    1.00    --  112.00-111.00 -90.00   80
 14  \w     40.00 141.00   1.00    1.00    --  112.00 -61.00   0.00  101
 15  \w     84.00 178.00   1.00    1.00    --  112.00  30.00-120.00   94
 16  \w    100.00 178.00   1.00    1.00    --  112.00 111.00  90.00   78
 17  \w     86.00 178.00   1.00    1.00    --  112.00  45.00-180.00   92
 18  \w     36.00 116.00   1.00    1.00    --  112.00-111.00   0.00   80
 19  \w     29.00 109.00   1.00    1.00    --  112.00 -94.00   0.00   80
 20  \w     36.00 116.00   1.00    1.00    --  112.00-111.00-150.00   80
 21  \w     29.00 109.00   1.00    1.00    --  112.00 -94.00-180.00   80
 22  \w     84.00 178.00   1.00    1.00    --  112.00  30.00 -60.00   94
 23  \w     39.00 138.00   1.00    1.00    --  112.00 -45.00  90.00   99
 24  \w     36.00 145.00   1.00    1.00    --  112.00 -77.00   0.00  109
 25  \w     36.00 145.00   1.00    1.00    --  112.00 -77.00  90.00  109
 26  \w     36.00 116.00   1.00    1.00    --  112.00-111.00 120.00   80
 27  \w     29.00 109.00   1.00    1.00    --  112.00 -94.00  60.00   80
 28  \w     83.00 178.00   1.00    1.00    --  112.00  61.00  90.00   95
 29  \w     40.00 141.00   1.00    1.00    --  112.00 -61.00-150.00  101
 30  \w     36.00 145.00   1.00    1.00    --  112.00 -77.00-120.00  109
 31  \w    100.00 178.00   1.00    1.00    --  112.00 111.00-150.00   78
 32  \w     29.00 109.00   1.00    1.00    --  112.00 -94.00 120.00   80
 33  \w     83.00 178.00   1.00    1.00    --  112.00  61.00 150.00   95
 34  \w   -117.00  -9.00   1.00    1.00    --  -41.35 -77.00-150.00  108
 35  \w   -117.00  -9.00   1.00    1.00    --  -41.35 -77.00 -90.00  108
 36  \w      9.00  71.00   1.00    1.00    --   41.35  77.00  30.00   62
 37  \w      6.00  34.00   1.00    1.00    --   41.35  87.00 112.93   28
 38  \w     30.00  56.00   1.00    1.00    --  112.00 -94.00 -90.00   26
 39  \w     73.00  99.00   1.00    1.00    --  112.00 -94.00 -90.00   26
 40  \w     35.00  61.00   1.00    1.00    --  112.00 -94.00  30.00   26
 41  \w     79.00 105.00   1.00    1.00    --  112.00-111.00-120.00   26
 42  \w     80.00 106.00   1.00    1.00    --  112.00 178.00 -60.00   26
 43  \w    153.00 178.00   1.00    1.00    --  112.00   0.00 -30.00   25
;
_diffrn_measurement_device 'four-circle diffractometer'
_diffrn_measurement_device_type 'SuperNova, Dual, Cu at home/near, AtlasS2'
_diffrn_measurement_method '\w scans'
_diffrn_orient_matrix_type 'CrysAlisPro convention (1999,Acta A55,543-557)'
_diffrn_orient_matrix_UB_11 -0.1048254000
_diffrn_orient_matrix_UB_12 -0.0147954000
_diffrn_orient_matrix_UB_13 -0.0846953000
_diffrn_orient_matrix_UB_21 0.0675192000
_diffrn_orient_matrix_UB_22 -0.1493290000
_diffrn_orient_matrix_UB_23 -0.0112391000
_diffrn_orient_matrix_UB_31 -0.1230006000
_diffrn_orient_matrix_UB_32 -0.0711181000
_diffrn_orient_matrix_UB_33 0.1110948000
_diffrn_radiation_monochromator mirror
_diffrn_radiation_probe x-ray
_diffrn_radiation_type CuK\a
_diffrn_radiation_wavelength 1.54184
_diffrn_reflns_av_R_equivalents 0.0426
_diffrn_reflns_av_unetI/netI 0.0228
_diffrn_reflns_Laue_measured_fraction_full 1.000
_diffrn_reflns_Laue_measured_fraction_max 0.997
_diffrn_reflns_limit_h_max 10
_diffrn_reflns_limit_h_min -11
_diffrn_reflns_limit_k_max 11
_diffrn_reflns_limit_k_min -11
_diffrn_reflns_limit_l_max 14
_diffrn_reflns_limit_l_min -14
_diffrn_reflns_number 19731
_diffrn_reflns_point_group_measured_fraction_full 1.000
_diffrn_reflns_point_group_measured_fraction_max 0.997
_diffrn_reflns_theta_full 67.684
_diffrn_reflns_theta_max 76.180
_diffrn_reflns_theta_min 4.022
_diffrn_source 'micro-focus sealed X-ray tube'
_diffrn_source_type 'SuperNova (Cu) X-ray Source'
_exptl_absorpt_coefficient_mu 5.662
_exptl_absorpt_correction_T_max 0.908
_exptl_absorpt_correction_T_min 0.836
_exptl_absorpt_correction_type analytical
_exptl_absorpt_process_details
;
CrysAlisPro 1.171.39.46 (Rigaku Oxford Diffraction, 2018)
Analytical numeric absorption correction using a multifaceted crystal
			model based on expressions derived by R.C. Clark & J.S. Reid.
(Clark, R. C. & Reid, J. S. (1995). Acta Cryst. A51, 887-897)
Empirical absorption correction using spherical harmonics,
 implemented in SCALE3 ABSPACK scaling algorithm.
;
_exptl_crystal_colour 'clear light colourless'
_exptl_crystal_colour_lustre clear
_exptl_crystal_colour_modifier light
_exptl_crystal_colour_primary colourless
_exptl_crystal_density_diffrn 1.768
_exptl_crystal_description block
_exptl_crystal_F_000 496
_exptl_crystal_size_max 0.426
_exptl_crystal_size_mid 0.227
_exptl_crystal_size_min 0.214
_refine_diff_density_max 0.685
_refine_diff_density_min -0.645
_refine_diff_density_rms 0.095
_refine_ls_extinction_coef 0.0035(2)
_refine_ls_extinction_expression Fc^*^=kFc[1+0.001xFc^2^\l^3^/sin(2\q)]^-1/4^
_refine_ls_extinction_method 'SHELXL-2018/3 (Sheldrick 2018)'
_refine_ls_goodness_of_fit_ref 1.084
_refine_ls_hydrogen_treatment mixed
_refine_ls_matrix_type full
_refine_ls_number_parameters 262
_refine_ls_number_reflns 3943
_refine_ls_number_restraints 0
_refine_ls_restrained_S_all 1.084
_refine_ls_R_factor_all 0.0311
_refine_ls_R_factor_gt 0.0295
_refine_ls_shift/su_max 0.001
_refine_ls_shift/su_mean 0.000
_refine_ls_structure_factor_coef Fsqd
_refine_ls_weighting_details 'w=1/[\s^2^(Fo^2^)+(0.0393P)^2^+1.3812P] where P=(Fo^2^+2Fc^2^)/3'
_refine_ls_weighting_scheme calc
_refine_ls_wR_factor_gt 0.0762
_refine_ls_wR_factor_ref 0.0780
_reflns_Friedel_coverage 0.000
_reflns_number_gt 3850
_reflns_number_total 3943
_reflns_threshold_expression 'I > 2\s(I)'
_cod_data_source_file d0ra01335h2.cif
_cod_data_source_block anna_stas99604_5
_cod_depositor_comments 'Adding full bibliography for 7240105.cif.'
_cod_database_code 7240105
_shelx_shelxl_version_number 2018/3
_chemical_oxdiff_formula 'C11 H10 N O'
_shelx_space_group_comment
;
The symmetry employed for this shelxl refinement is uniquely defined
by the following loop, which should always be used as a source of
symmetry information in preference to the above space-group names.
They are only intended as comments.
;
_reflns_odcompleteness_completeness 98.80
_reflns_odcompleteness_iscentric 1
_reflns_odcompleteness_theta 76.86
_olex2_refinement_description
;
1. Fixed Uiso
 At 1.2 times of:
  All C(H) groups
2.a Aromatic/amide H refined with riding coordinates:
 C17(H17), C16(H16), C12(H12), C11(H11), C6(H6), C19(H19), C7(H7), C1(H1A),
 C10(H10), C20(H20), C2(H2A), C9(H9)
;
_olex2_date_sample_data_collection 2019-10-30
_olex2_exptl_crystal_mounting_method 'Mounted on the glass stick by acrylic glue'
_olex2_submission_special_instructions 'No special instructions were received'
_oxdiff_exptl_absorpt_empirical_details
;
Empirical correction (ABSPACK) includes:
- Absorption correction using spherical harmonics
- Frame scaling
;
_oxdiff_exptl_absorpt_empirical_full_max 2.974
_oxdiff_exptl_absorpt_empirical_full_min 0.654

loop_
_space_group_symop_operation_xyz
'x, y, z'
'-x, -y, -z'

loop_
_atom_site_label
_atom_site_type_symbol
_atom_site_fract_x
_atom_site_fract_y
_atom_site_fract_z
_atom_site_U_iso_or_equiv
_atom_site_adp_type
_atom_site_occupancy
_atom_site_site_symmetry_order
_atom_site_calc_flag
_atom_site_refinement_flags_posn
_atom_site_refinement_flags_adp
_atom_site_refinement_flags_occupancy
_atom_site_disorder_assembly
_atom_site_disorder_group
Br2 Br 0.56997(2) 0.05680(2) 0.17340(2) 0.01640(9) Uani 1 1 d . . . . .
Br1 Br 0.68593(3) 0.16312(3) 0.49268(2) 0.02114(10) Uani 1 1 d . . . . .
O1 O 0.9701(2) 0.28571(18) 0.95099(16) 0.0174(3) Uani 1 1 d . . . . .
O2 O 0.8735(2) 0.55338(19) 0.35979(17) 0.0196(4) Uani 1 1 d . . . . .
N4 N 0.3365(2) 0.4423(2) 0.12265(17) 0.0134(4) Uani 1 1 d . . . . .
N2 N 0.9046(2) -0.1891(2) 0.66215(18) 0.0154(4) Uani 1 1 d . . . . .
N3 N 0.2314(2) 0.2781(2) 0.03329(17) 0.0146(4) Uani 1 1 d . . . . .
N1 N 0.7982(2) -0.2583(2) 0.51225(18) 0.0174(4) Uani 1 1 d . . . . .
C17 C 0.8148(3) 0.4166(2) 0.2302(2) 0.0142(4) Uani 1 1 d . . . . .
H17 H 0.916824 0.391987 0.210257 0.017 Uiso 1 1 calc R . . . .
C18 C 0.7670(3) 0.5082(2) 0.3111(2) 0.0141(4) Uani 1 1 d . . . . .
C16 C 0.7108(2) 0.3626(2) 0.17989(19) 0.0124(4) Uani 1 1 d . . . . .
H16 H 0.743511 0.300882 0.126959 0.015 Uiso 1 1 calc R . . . .
C5 C 0.8791(2) 0.0399(2) 0.7179(2) 0.0126(4) Uani 1 1 d . . . . .
C12 C 0.3356(3) 0.1817(2) 0.0629(2) 0.0138(4) Uani 1 1 d . . . . .
H12 H 0.336183 0.092073 0.042742 0.017 Uiso 1 1 calc R . . . .
C3 C 0.8462(2) -0.0552(2) 0.64113(19) 0.0125(4) Uani 1 1 d . . . . .
C14 C 0.4458(2) 0.3480(2) 0.14992(19) 0.0118(4) Uani 1 1 d . . . . .
C11 C 0.2357(2) 0.4031(2) 0.0683(2) 0.0136(4) Uani 1 1 d . . . . .
H11 H 0.160066 0.469286 0.052834 0.016 Uiso 1 1 calc R . . . .
C8 C 0.9443(2) 0.2033(2) 0.87584(19) 0.0127(4) Uani 1 1 d . . . . .
C15 C 0.5571(2) 0.3993(2) 0.20717(19) 0.0119(4) Uani 1 1 d . . . . .
C13 C 0.4430(2) 0.2113(2) 0.1228(2) 0.0126(4) Uani 1 1 d . . . . .
C4 C 0.7619(3) -0.0207(2) 0.5502(2) 0.0143(4) Uani 1 1 d . . . . .
C6 C 1.0063(2) 0.0089(2) 0.7696(2) 0.0131(4) Uani 1 1 d . . . . .
H6 H 1.069400 -0.067049 0.751754 0.016 Uiso 1 1 calc R . . . .
C19 C 0.6140(3) 0.5469(2) 0.3387(2) 0.0168(4) Uani 1 1 d . . . . .
H19 H 0.581460 0.607853 0.392360 0.020 Uiso 1 1 calc R . . . .
C7 C 1.0390(2) 0.0902(2) 0.8469(2) 0.0146(4) Uani 1 1 d . . . . .
H7 H 1.124332 0.069153 0.879624 0.017 Uiso 1 1 calc R . . . .
C1 C 0.7402(3) -0.1265(3) 0.4900(2) 0.0172(4) Uani 1 1 d . . . . .
H1A H 0.682548 -0.104576 0.431434 0.021 Uiso 1 1 calc R . . . .
C10 C 0.7842(2) 0.1530(2) 0.7493(2) 0.0148(4) Uani 1 1 d . . . . .
H10 H 0.698912 0.174629 0.716698 0.018 Uiso 1 1 calc R . . . .
C20 C 0.5105(3) 0.4941(2) 0.2858(2) 0.0153(4) Uani 1 1 d . . . . .
H20 H 0.409346 0.522057 0.302894 0.018 Uiso 1 1 calc R . . . .
C2 C 0.8807(3) -0.2819(3) 0.5974(2) 0.0177(5) Uani 1 1 d . . . . .
H2A H 0.925535 -0.371939 0.612449 0.021 Uiso 1 1 calc R . . . .
C9 C 0.8154(3) 0.2329(2) 0.8278(2) 0.0150(4) Uani 1 1 d . . . . .
H9 H 0.750285 0.306409 0.848613 0.018 Uiso 1 1 calc R . . . .
H1 H 1.047(4) 0.269(4) 0.963(3) 0.033(10) Uiso 1 1 d . . . . .
H2 H 0.839(4) 0.603(4) 0.400(4) 0.034(10) Uiso 1 1 d . . . . .

loop_
_atom_site_aniso_label
_atom_site_aniso_U_11
_atom_site_aniso_U_22
_atom_site_aniso_U_33
_atom_site_aniso_U_23
_atom_site_aniso_U_13
_atom_site_aniso_U_12
Br2 0.01732(14) 0.01265(14) 0.02315(15) -0.00812(9) -0.00944(10) 0.00577(9)
Br1 0.02810(16) 0.01858(15) 0.01880(15) -0.00147(10) -0.01272(10) 0.00485(10)
O1 0.0159(8) 0.0196(8) 0.0243(9) -0.0149(7) -0.0114(7) 0.0064(6)
O2 0.0195(8) 0.0211(9) 0.0262(9) -0.0148(7) -0.0125(7) 0.0028(7)
N4 0.0143(9) 0.0123(9) 0.0157(9) -0.0051(7) -0.0059(7) 0.0030(7)
N2 0.0171(9) 0.0149(9) 0.0175(9) -0.0076(7) -0.0071(7) 0.0025(7)
N3 0.0159(9) 0.0154(9) 0.0156(9) -0.0057(7) -0.0077(7) 0.0024(7)
N1 0.0171(9) 0.0208(10) 0.0188(9) -0.0115(8) -0.0061(8) 0.0005(8)
C17 0.0140(10) 0.0147(10) 0.0154(10) -0.0045(8) -0.0053(8) 0.0020(8)
C18 0.0164(10) 0.0133(10) 0.0151(10) -0.0038(8) -0.0081(8) -0.0006(8)
C16 0.0145(10) 0.0119(10) 0.0116(9) -0.0046(8) -0.0024(8) 0.0012(8)
C5 0.0134(10) 0.0126(10) 0.0137(10) -0.0050(8) -0.0051(8) 0.0004(8)
C12 0.0167(10) 0.0129(10) 0.0138(10) -0.0064(8) -0.0046(8) 0.0021(8)
C3 0.0113(9) 0.0151(10) 0.0120(10) -0.0044(8) -0.0032(8) 0.0010(8)
C14 0.0133(10) 0.0121(10) 0.0111(9) -0.0044(8) -0.0037(8) 0.0025(8)
C11 0.0139(10) 0.0129(10) 0.0148(10) -0.0034(8) -0.0053(8) 0.0029(8)
C8 0.0141(10) 0.0127(10) 0.0132(10) -0.0054(8) -0.0041(8) -0.0006(8)
C15 0.0121(10) 0.0119(10) 0.0124(9) -0.0032(8) -0.0036(8) 0.0002(8)
C13 0.0132(10) 0.0123(10) 0.0138(10) -0.0055(8) -0.0042(8) 0.0041(8)
C4 0.0147(10) 0.0154(10) 0.0142(10) -0.0040(8) -0.0056(8) 0.0018(8)
C6 0.0129(10) 0.0126(10) 0.0148(10) -0.0047(8) -0.0043(8) 0.0035(8)
C19 0.0206(11) 0.0166(11) 0.0177(11) -0.0113(9) -0.0065(9) 0.0033(9)
C7 0.0133(10) 0.0169(11) 0.0164(10) -0.0059(8) -0.0079(8) 0.0037(8)
C1 0.0159(10) 0.0238(12) 0.0138(10) -0.0061(9) -0.0053(8) -0.0009(9)
C10 0.0136(10) 0.0132(10) 0.0201(11) -0.0042(8) -0.0089(8) 0.0029(8)
C20 0.0136(10) 0.0164(11) 0.0185(11) -0.0080(9) -0.0055(8) 0.0029(8)
C2 0.0194(11) 0.0164(11) 0.0209(11) -0.0094(9) -0.0070(9) 0.0037(9)
C9 0.0145(10) 0.0126(10) 0.0205(11) -0.0070(8) -0.0067(9) 0.0033(8)

loop_
_atom_type_symbol
_atom_type_description
_atom_type_scat_dispersion_real
_atom_type_scat_dispersion_imag
_atom_type_scat_source
C C 0.0181 0.0091 'International Tables Vol C Tables 4.2.6.8 and 6.1.1.4'
H H 0.0000 0.0000 'International Tables Vol C Tables 4.2.6.8 and 6.1.1.4'
Br Br -0.6763 1.2805 'International Tables Vol C Tables 4.2.6.8 and 6.1.1.4'
N N 0.0311 0.0180 'International Tables Vol C Tables 4.2.6.8 and 6.1.1.4'
O O 0.0492 0.0322 'International Tables Vol C Tables 4.2.6.8 and 6.1.1.4'

loop_
_exptl_crystal_face_index_h
_exptl_crystal_face_index_k
_exptl_crystal_face_index_l
_exptl_crystal_face_perp_dist
1 -6 -2 0.0995
-2 5 4 0.1163
-6 1 0 0.1152
-3 -2 5 0.1316
5 -2 4 0.0762
-2 3 -6 0.1588
-5 2 -3 0.1297
-2 -5 -5 0.1086
2 5 4 0.1134
4 3 -3 0.2605
-3 5 1 0.1122
3 3 -4 0.2500
-1 5 -2 0.1470
4 0 -4 0.2685
0 0 -7 0.2294
-4 -1 -7 0.1198
-5 -2 1 0.1096
-4 -4 -5 0.0872

loop_
_geom_angle_atom_site_label_1
_geom_angle_atom_site_label_2
_geom_angle_atom_site_label_3
_geom_angle
_geom_angle_site_symmetry_1
_geom_angle_site_symmetry_3
_geom_angle_publ_flag
C11 N4 C14 118.59(19) . . ?
C2 N2 C3 119.2(2) . . ?
C12 N3 C11 115.44(19) . . ?
C1 N1 C2 115.2(2) . . ?
C16 C17 C18 120.1(2) . . ?
O2 C18 C17 117.0(2) . . ?
O2 C18 C19 123.4(2) . . ?
C19 C18 C17 119.6(2) . . ?
C17 C16 C15 121.1(2) . . ?
C6 C5 C3 118.22(19) . . ?
C10 C5 C3 123.59(19) . . ?
C10 C5 C6 118.0(2) . . ?
N3 C12 C13 121.8(2) . . ?
N2 C3 C5 115.09(19) . . ?
N2 C3 C4 117.8(2) . . ?
C4 C3 C5 127.1(2) . . ?
N4 C14 C15 116.05(19) . . ?
N4 C14 C13 117.9(2) . . ?
C13 C14 C15 126.08(19) . . ?
N4 C11 N3 126.8(2) . . ?
O1 C8 C7 122.8(2) . . ?
O1 C8 C9 117.6(2) . . ?
C9 C8 C7 119.6(2) . . ?
C16 C15 C14 121.81(19) . . ?
C16 C15 C20 118.5(2) . . ?
C20 C15 C14 119.58(19) . . ?
C12 C13 Br2 116.76(16) . . ?
C12 C13 C14 119.3(2) . . ?
C14 C13 Br2 123.80(16) . . ?
C3 C4 Br1 125.92(17) . . ?
C1 C4 Br1 115.44(17) . . ?
C1 C4 C3 118.5(2) . . ?
C7 C6 C5 120.9(2) . . ?
C20 C19 C18 119.9(2) . . ?
C6 C7 C8 120.2(2) . . ?
N1 C1 C4 123.0(2) . . ?
C9 C10 C5 121.2(2) . . ?
C19 C20 C15 120.7(2) . . ?
N2 C2 N1 126.3(2) . . ?
C10 C9 C8 120.1(2) . . ?

loop_
_geom_bond_atom_site_label_1
_geom_bond_atom_site_label_2
_geom_bond_distance
_geom_bond_site_symmetry_2
_geom_bond_publ_flag
Br2 C13 1.899(2) . ?
Br1 C4 1.889(2) . ?
O1 C8 1.352(3) . ?
O2 C18 1.348(3) . ?
N4 C14 1.350(3) . ?
N4 C11 1.325(3) . ?
N2 C3 1.351(3) . ?
N2 C2 1.327(3) . ?
N3 C12 1.335(3) . ?
N3 C11 1.341(3) . ?
N1 C1 1.332(3) . ?
N1 C2 1.343(3) . ?
C17 C18 1.399(3) . ?
C17 C16 1.381(3) . ?
C18 C19 1.397(3) . ?
C16 C15 1.398(3) . ?
C5 C3 1.479(3) . ?
C5 C6 1.406(3) . ?
C5 C10 1.403(3) . ?
C12 C13 1.385(3) . ?
C3 C4 1.410(3) . ?
C14 C15 1.475(3) . ?
C14 C13 1.403(3) . ?
C8 C7 1.395(3) . ?
C8 C9 1.395(3) . ?
C15 C20 1.402(3) . ?
C4 C1 1.385(3) . ?
C6 C7 1.387(3) . ?
C19 C20 1.392(3) . ?
C10 C9 1.385(3) . ?

loop_
_geom_hbond_atom_site_label_D
_geom_hbond_atom_site_label_H
_geom_hbond_atom_site_label_A
_geom_hbond_distance_DH
_geom_hbond_distance_HA
_geom_hbond_distance_DA
_geom_hbond_angle_DHA
_geom_hbond_site_symmetry_A
_geom_hbond_publ_flag
O1 H1 N3 0.75(4) 2.03(4) 2.734(3) 159(4) 1_656 yes
O2 H2 N1 0.74(4) 2.02(4) 2.737(3) 166(4) 1_565 yes

loop_
_exptl_oxdiff_crystal_face_indexfrac_h
_exptl_oxdiff_crystal_face_indexfrac_k
_exptl_oxdiff_crystal_face_indexfrac_l
_exptl_oxdiff_crystal_face_x
_exptl_oxdiff_crystal_face_y
_exptl_oxdiff_crystal_face_z
0.5357 -6.0587 -2.3345 0.2312 0.9672 0.1056
-1.5195 5.4138 3.6283 -0.2281 -0.9518 0.2050
-5.7350 0.6440 -0.3773 0.6236 -0.4791 0.6177
-2.5197 -2.0613 4.8034 -0.1122 0.0837 0.9902
4.5430 -2.3203 4.1359 -0.7922 0.6067 0.0657
-1.9432 2.8275 -5.6589 0.6411 -0.4898 -0.5908
-5.3108 1.8116 -2.9253 0.7777 -0.5962 0.1994
-1.9000 -5.3422 -4.8117 0.6857 0.7235 0.0791
2.1446 5.4348 4.4152 -0.6792 -0.7164 -0.1598
3.5471 3.0758 -2.7928 -0.1808 -0.1884 -0.9653
-3.2947 4.9069 1.0907 0.1804 -0.9675 0.1774
2.6473 2.7534 -4.1459 0.0329 -0.1858 -0.9820
-0.5335 5.4134 -2.0786 0.1519 -0.8210 -0.5503
4.0411 -0.3875 -4.0873 -0.0717 0.3767 -0.9236
-0.3646 0.4844 -7.0783 0.6306 -0.0174 -0.7760
-3.5324 -0.9138 -6.8579 0.9646 -0.0250 -0.2624
-4.8886 -2.2386 1.2315 0.4413 -0.0096 0.8973
-3.5449 -4.3691 -5.0358 0.8627 0.4697 0.1873
